data_7101830
loop_
_publ_author_name
'Kreisel, Kevin A'
'Yap, Glenn P A'
'Theopold, Klaus H'

_publ_section_title
;
 A bimetallic N-heterocyclic carbene complex featuring a short Cr-Cr
 distance.
;
_journal_issue 15
_journal_name_full 'Chemical communications (Cambridge, England)'
_journal_page_first 1510
_journal_page_last 1511
_journal_paper_doi 10.1039/b616685g
_journal_year 2007
_chemical_formula_moiety 'C35 H52 Cr2 N4, C4 H10 O'
_chemical_formula_sum 'C39 H62 Cr2 N4 O'
_chemical_formula_weight 706.93
_chemical_name_systematic
;
?
;
_space_group_IT_number 14
_symmetry_cell_setting monoclinic
_symmetry_space_group_name_Hall '-P 2yn'
_symmetry_space_group_name_H-M 'P 1 21/n 1'
_atom_sites_solution_hydrogens geom
_atom_sites_solution_primary direct
_atom_sites_solution_secondary difmap
_audit_creation_method SHELXL-97
_cell_angle_alpha 90.00
_cell_angle_beta 96.698(2)
_cell_angle_gamma 90.00
_cell_formula_units_Z 4
_cell_length_a 12.3754(17)
_cell_length_b 17.081(2)
_cell_length_c 18.753(3)
_cell_measurement_reflns_used 979
_cell_measurement_temperature 120(2)
_cell_measurement_theta_max 27.96
_cell_measurement_theta_min 2.49
_cell_volume 3937.0(9)
_computing_cell_refinement 'SHELXTL, Sheldrick (2001)'
_computing_data_collection 'SMART, Bruker (2002)'
_computing_data_reduction 'SHELXTL, Sheldrick (2001)'
_computing_molecular_graphics 'SHELXTL, Sheldrick (2001)'
_computing_publication_material 'SHELXTL, Sheldrick (2001)'
_computing_structure_refinement 'SHELXL-97 (Sheldrick, 1997)'
_computing_structure_solution 'SHELXS-97 (Sheldrick, 1990)'
_diffrn_ambient_temperature 120(2)
_diffrn_detector_area_resol_mean 836.6
_diffrn_measured_fraction_theta_full 0.999
_diffrn_measured_fraction_theta_max 0.999
_diffrn_measurement_device_type 'Bruker AXS APEX diffractometer'
_diffrn_measurement_method \w
_diffrn_radiation_monochromator graphite
_diffrn_radiation_source 'fine-focus sealed tube'
_diffrn_radiation_type MoK\a
_diffrn_radiation_wavelength 0.71073
_diffrn_reflns_av_R_equivalents 0.0247
_diffrn_reflns_av_sigmaI/netI 0.0192
_diffrn_reflns_limit_h_max 14
_diffrn_reflns_limit_h_min -14
_diffrn_reflns_limit_k_max 20
_diffrn_reflns_limit_k_min -20
_diffrn_reflns_limit_l_max 22
_diffrn_reflns_limit_l_min -22
_diffrn_reflns_number 33353
_diffrn_reflns_theta_full 25.00
_diffrn_reflns_theta_max 25.00
_diffrn_reflns_theta_min 1.62
_diffrn_standards_decay_% <1
_exptl_absorpt_coefficient_mu 0.585
_exptl_absorpt_correction_T_max 0.9713
_exptl_absorpt_correction_T_min 0.8821
_exptl_absorpt_correction_type multi-scan
_exptl_absorpt_process_details 'SADABS, Sheldrick (2003)'
_exptl_crystal_colour orange
_exptl_crystal_density_diffrn 1.193
_exptl_crystal_density_method 'not measured'
_exptl_crystal_description block
_exptl_crystal_F_000 1520
_exptl_crystal_size_max 0.22
_exptl_crystal_size_mid 0.12
_exptl_crystal_size_min 0.05
_refine_diff_density_max 0.551
_refine_diff_density_min -0.232
_refine_diff_density_rms 0.058
_refine_ls_extinction_method none
_refine_ls_goodness_of_fit_ref 1.029
_refine_ls_hydrogen_treatment mixed
_refine_ls_matrix_type full
_refine_ls_number_parameters 445
_refine_ls_number_reflns 6929
_refine_ls_number_restraints 0
_refine_ls_restrained_S_all 1.029
_refine_ls_R_factor_all 0.0421
_refine_ls_R_factor_gt 0.0392
_refine_ls_shift/su_max 0.001
_refine_ls_shift/su_mean 0.000
_refine_ls_structure_factor_coef Fsqd
_refine_ls_weighting_details 'calc w=1/[\s^2^(Fo^2^)+(0.0597P)^2^+2.9999P] where P=(Fo^2^+2Fc^2^)/3'
_refine_ls_weighting_scheme calc
_refine_ls_wR_factor_gt 0.1020
_refine_ls_wR_factor_ref 0.1043
_reflns_number_gt 6463
_reflns_number_total 6929
_reflns_threshold_expression >2sigma(I)
_cod_data_source_file b616685g.txt
_cod_data_source_block klat023
_cod_depositor_comments
;
The following automatic conversions were performed:
'_symmetry_cell_setting' value 'Monoclinic' changed to 'monoclinic'
according to '/home/saulius/struct/CIF-dictionaries/cif_core.dic'
dictionary named 'cif_core.dic' version 2.4.1 from 2010-06-29.

Automatic conversion script
Id: cif_fix_enum 1527 2010-12-29 10:47:43Z saulius 
;
_cod_original_sg_symbol_Hall -P2yn
_cod_original_sg_symbol_H-M P2(1)/n
_cod_database_code 7101830

loop_
_symmetry_equiv_pos_as_xyz
'x, y, z'
'-x+1/2, y+1/2, -z+1/2'
'-x, -y, -z'
'x-1/2, -y-1/2, z-1/2'

loop_
_atom_site_label
_atom_site_type_symbol
_atom_site_fract_x
_atom_site_fract_y
_atom_site_fract_z
_atom_site_U_iso_or_equiv
_atom_site_adp_type
_atom_site_occupancy
_atom_site_symmetry_multiplicity
_atom_site_calc_flag
_atom_site_refinement_flags
Cr1 Cr 0.61002(2) 0.671775(17) 0.123087(16) 0.01940(10) Uani 1 1 d .
Cr2 Cr 0.57304(2) 0.750470(17) 0.044325(16) 0.02027(10) Uani 1 1 d .
N1 N 0.44595(13) 0.54577(9) 0.18068(8) 0.0196(3) Uani 1 1 d .
N2 N 0.41830(13) 0.56391(9) 0.06764(8) 0.0191(3) Uani 1 1 d .
N3 N 0.36610(13) 0.66510(9) -0.01893(8) 0.0194(3) Uani 1 1 d .
N4 N 0.32477(13) 0.78611(10) -0.02184(8) 0.0206(3) Uani 1 1 d .
C1 C 0.45997(16) 0.59918(11) 0.30297(11) 0.0231(4) Uani 1 1 d .
C2 C 0.50179(17) 0.59164(12) 0.37511(11) 0.0266(4) Uani 1 1 d .
H2A H 0.4813 0.6284 0.4091 0.032 Uiso 1 1 calc R
C3 C 0.57247(17) 0.53172(13) 0.39782(11) 0.0274(5) Uani 1 1 d .
H3A H 0.6000 0.5277 0.4471 0.033 Uiso 1 1 calc R
C4 C 0.60353(16) 0.47760(12) 0.34943(11) 0.0246(4) Uani 1 1 d .
H4A H 0.6523 0.4367 0.3659 0.030 Uiso 1 1 calc R
C5 C 0.56420(16) 0.48219(11) 0.27671(10) 0.0216(4) Uani 1 1 d .
C6 C 0.49298(15) 0.54334(11) 0.25515(10) 0.0201(4) Uani 1 1 d .
C7 C 0.37925(18) 0.66359(12) 0.27861(12) 0.0282(5) Uani 1 1 d .
H7A H 0.3862 0.6750 0.2270 0.034 Uiso 1 1 calc R
C8 C 0.2624(2) 0.63714(16) 0.28345(16) 0.0458(6) Uani 1 1 d .
H8A H 0.2471 0.5899 0.2544 0.069 Uiso 1 1 calc R
H8B H 0.2120 0.6788 0.2655 0.069 Uiso 1 1 calc R
H8C H 0.2531 0.6257 0.3336 0.069 Uiso 1 1 calc R
C9 C 0.4024(3) 0.73940(14) 0.32075(14) 0.0443(6) Uani 1 1 d .
H9A H 0.4786 0.7544 0.3196 0.066 Uiso 1 1 calc R
H9B H 0.3886 0.7314 0.3706 0.066 Uiso 1 1 calc R
H9C H 0.3549 0.7810 0.2991 0.066 Uiso 1 1 calc R
C10 C 0.59740(18) 0.42022(12) 0.22529(11) 0.0276(5) Uani 1 1 d .
H10A H 0.5730 0.4380 0.1752 0.033 Uiso 1 1 calc R
C11 C 0.5404(2) 0.34219(13) 0.23743(13) 0.0357(5) Uani 1 1 d .
H11A H 0.4614 0.3501 0.2317 0.054 Uiso 1 1 calc R
H11B H 0.5640 0.3231 0.2860 0.054 Uiso 1 1 calc R
H11C H 0.5594 0.3036 0.2023 0.054 Uiso 1 1 calc R
C12 C 0.72106(19) 0.40907(14) 0.23241(12) 0.0357(5) Uani 1 1 d .
H12A H 0.7559 0.4587 0.2223 0.054 Uiso 1 1 calc R
H12B H 0.7393 0.3692 0.1981 0.054 Uiso 1 1 calc R
H12C H 0.7470 0.3921 0.2813 0.054 Uiso 1 1 calc R
C13 C 0.48288(15) 0.58871(11) 0.12733(10) 0.0191(4) Uani 1 1 d .
C14 C 0.36079(16) 0.49662(12) 0.15445(11) 0.0249(4) Uani 1 1 d .
H14A H 0.3224 0.4616 0.1817 0.030 Uiso 1 1 calc R
C15 C 0.34331(17) 0.50819(12) 0.08333(11) 0.0246(4) Uani 1 1 d .
H15A H 0.2902 0.4832 0.0503 0.030 Uiso 1 1 calc R
C16 C 0.42695(16) 0.59313(11) -0.00435(10) 0.0213(4) Uani 1 1 d .
H16A H 0.5045 0.6026 -0.0098 0.026 Uiso 1 1 calc R
H16B H 0.3992 0.5529 -0.0399 0.026 Uiso 1 1 calc R
C17 C 0.25678(17) 0.66899(12) -0.04529(11) 0.0250(4) Uani 1 1 d .
H17A H 0.2096 0.6263 -0.0589 0.030 Uiso 1 1 calc R
C18 C 0.23130(17) 0.74525(12) -0.04755(11) 0.0257(4) Uani 1 1 d .
H18A H 0.1623 0.7672 -0.0637 0.031 Uiso 1 1 calc R
C19 C 0.40987(16) 0.73706(11) -0.00337(10) 0.0198(4) Uani 1 1 d .
C20 C 0.37010(16) 0.91061(12) -0.07541(11) 0.0241(4) Uani 1 1 d .
C21 C 0.37698(18) 0.99198(13) -0.07027(12) 0.0306(5) Uani 1 1 d .
H21A H 0.4043 1.0210 -0.1075 0.037 Uiso 1 1 calc R
C22 C 0.34473(19) 1.03091(13) -0.01200(12) 0.0337(5) Uani 1 1 d .
H22A H 0.3507 1.0863 -0.0093 0.040 Uiso 1 1 calc R
C23 C 0.30382(19) 0.99021(13) 0.04252(12) 0.0322(5) Uani 1 1 d .
H23A H 0.2805 1.0182 0.0818 0.039 Uiso 1 1 calc R
C24 C 0.29606(17) 0.90878(12) 0.04100(11) 0.0265(4) Uani 1 1 d .
C25 C 0.33140(16) 0.87073(11) -0.01829(10) 0.0218(4) Uani 1 1 d .
C26 C 0.39681(18) 0.86732(13) -0.14224(11) 0.0291(5) Uani 1 1 d .
H26A H 0.4254 0.8145 -0.1269 0.035 Uiso 1 1 calc R
C27 C 0.2931(2) 0.85530(15) -0.19465(12) 0.0367(5) Uani 1 1 d .
H27A H 0.2397 0.8257 -0.1707 0.055 Uiso 1 1 calc R
H27B H 0.3109 0.8261 -0.2367 0.055 Uiso 1 1 calc R
H27C H 0.2624 0.9064 -0.2099 0.055 Uiso 1 1 calc R
C28 C 0.4830(2) 0.90806(18) -0.18050(14) 0.0491(7) Uani 1 1 d .
H28A H 0.5468 0.9193 -0.1460 0.074 Uiso 1 1 calc R
H28B H 0.4534 0.9572 -0.2016 0.074 Uiso 1 1 calc R
H28C H 0.5041 0.8740 -0.2185 0.074 Uiso 1 1 calc R
C29 C 0.2446(2) 0.86527(13) 0.09908(11) 0.0329(5) Uani 1 1 d .
H29A H 0.2686 0.8094 0.0986 0.039 Uiso 1 1 calc R
C30 C 0.1204(2) 0.86715(17) 0.08276(15) 0.0464(7) Uani 1 1 d .
H30A H 0.0988 0.8438 0.0355 0.070 Uiso 1 1 calc R
H30B H 0.0951 0.9215 0.0828 0.070 Uiso 1 1 calc R
H30C H 0.0879 0.8374 0.1195 0.070 Uiso 1 1 calc R
C31 C 0.2781(3) 0.89823(16) 0.17446(13) 0.0515(8) Uani 1 1 d .
H31A H 0.3576 0.9012 0.1833 0.077 Uiso 1 1 calc R
H31B H 0.2508 0.8639 0.2102 0.077 Uiso 1 1 calc R
H31C H 0.2472 0.9507 0.1780 0.077 Uiso 1 1 calc R
C32 C 0.52188(19) 0.77820(13) 0.15300(12) 0.0271(4) Uani 1 1 d .
H1 H 0.565(2) 0.7841(15) 0.1987(14) 0.032 Uiso 1 1 d .
H2 H 0.449(2) 0.7731(15) 0.1594(13) 0.032 Uiso 1 1 d .
H3 H 0.527(2) 0.8286(15) 0.1296(13) 0.032 Uiso 1 1 d .
C33 C 0.73647(19) 0.76102(13) 0.10399(13) 0.0285(5) Uani 1 1 d .
H4 H 0.791(2) 0.7445(14) 0.0755(14) 0.034 Uiso 1 1 d .
H5 H 0.760(2) 0.7508(14) 0.1517(15) 0.034 Uiso 1 1 d .
H6 H 0.731(2) 0.8178(16) 0.0992(13) 0.034 Uiso 1 1 d .
C34 C 0.72016(17) 0.58140(12) 0.10443(11) 0.0265(4) Uani 1 1 d .
H34A H 0.6878 0.5305 0.1135 0.040 Uiso 1 1 calc R
H34B H 0.7878 0.5881 0.1366 0.040 Uiso 1 1 calc R
H34C H 0.7360 0.5837 0.0545 0.040 Uiso 1 1 calc R
C35 C 0.63581(19) 0.72972(15) -0.05363(12) 0.0338(5) Uani 1 1 d .
H35A H 0.5849 0.6968 -0.0844 0.051 Uiso 1 1 calc R
H35B H 0.7061 0.7030 -0.0443 0.051 Uiso 1 1 calc R
H35C H 0.6456 0.7797 -0.0777 0.051 Uiso 1 1 calc R
C36 C 0.0537(2) 0.42625(16) 0.08832(19) 0.0570(8) Uani 1 1 d .
H36A H 0.0863 0.4738 0.0694 0.068 Uiso 1 1 calc R
H36B H 0.1126 0.3878 0.1013 0.068 Uiso 1 1 calc R
C37 C -0.0001(2) 0.44664(17) 0.15332(17) 0.0560(8) Uani 1 1 d .
H37A H 0.0534 0.4704 0.1896 0.084 Uiso 1 1 calc R
H37B H -0.0296 0.3991 0.1729 0.084 Uiso 1 1 calc R
H37C H -0.0593 0.4839 0.1400 0.084 Uiso 1 1 calc R
C38 C 0.0223(3) 0.3717(2) -0.0274(2) 0.0779(12) Uani 1 1 d .
H38A H 0.0726 0.3272 -0.0160 0.094 Uiso 1 1 calc R
H38B H 0.0649 0.4159 -0.0438 0.094 Uiso 1 1 calc R
C39 C -0.0641(4) 0.3486(2) -0.0860(2) 0.0915(15) Uani 1 1 d .
H39A H -0.0302 0.3315 -0.1280 0.137 Uiso 1 1 calc R
H39B H -0.1116 0.3936 -0.0990 0.137 Uiso 1 1 calc R
H39C H -0.1073 0.3057 -0.0693 0.137 Uiso 1 1 calc R
O O -0.02441(14) 0.39410(11) 0.03513(11) 0.0490(5) Uani 1 1 d .

loop_
_atom_site_aniso_label
_atom_site_aniso_U_11
_atom_site_aniso_U_22
_atom_site_aniso_U_33
_atom_site_aniso_U_23
_atom_site_aniso_U_13
_atom_site_aniso_U_12
Cr1 0.02101(18) 0.01715(17) 0.01980(17) 0.00056(12) 0.00141(12) -0.00323(12)
Cr2 0.02024(18) 0.01887(18) 0.02124(18) 0.00188(12) 0.00041(13) -0.00100(12)
N1 0.0200(8) 0.0173(8) 0.0212(8) 0.0003(6) 0.0016(6) -0.0002(6)
N2 0.0214(8) 0.0148(8) 0.0210(8) -0.0011(6) 0.0023(6) -0.0005(6)
N3 0.0212(8) 0.0195(8) 0.0175(8) -0.0001(6) 0.0021(6) 0.0013(6)
N4 0.0218(8) 0.0206(8) 0.0194(8) -0.0007(7) 0.0021(6) 0.0024(7)
C1 0.0248(10) 0.0183(10) 0.0273(10) 0.0002(8) 0.0074(8) -0.0050(8)
C2 0.0336(11) 0.0228(10) 0.0242(10) -0.0056(8) 0.0062(9) -0.0050(9)
C3 0.0298(11) 0.0312(11) 0.0205(10) -0.0010(8) 0.0004(8) -0.0071(9)
C4 0.0225(10) 0.0246(10) 0.0259(10) 0.0028(8) -0.0007(8) -0.0005(8)
C5 0.0217(10) 0.0213(10) 0.0222(10) 0.0011(8) 0.0038(8) -0.0037(8)
C6 0.0211(9) 0.0193(9) 0.0200(9) 0.0019(7) 0.0035(7) -0.0046(8)
C7 0.0356(12) 0.0223(11) 0.0283(11) 0.0020(8) 0.0098(9) 0.0048(9)
C8 0.0345(13) 0.0414(14) 0.0627(17) 0.0125(13) 0.0108(12) 0.0102(11)
C9 0.0702(19) 0.0234(12) 0.0407(14) -0.0013(10) 0.0125(13) 0.0097(12)
C10 0.0339(12) 0.0273(11) 0.0211(10) -0.0003(8) 0.0009(8) 0.0078(9)
C11 0.0436(14) 0.0240(11) 0.0384(13) -0.0077(10) -0.0002(10) 0.0049(10)
C12 0.0373(13) 0.0388(13) 0.0321(12) 0.0034(10) 0.0088(10) 0.0134(10)
C13 0.0191(9) 0.0157(9) 0.0227(10) -0.0003(7) 0.0037(7) 0.0034(7)
C14 0.0240(10) 0.0215(10) 0.0287(11) 0.0023(8) 0.0013(8) -0.0072(8)
C15 0.0231(10) 0.0215(10) 0.0284(11) -0.0008(8) -0.0005(8) -0.0050(8)
C16 0.0271(10) 0.0176(9) 0.0192(9) -0.0010(7) 0.0026(8) 0.0037(8)
C17 0.0218(10) 0.0264(11) 0.0265(10) -0.0025(8) 0.0018(8) -0.0030(8)
C18 0.0196(10) 0.0302(11) 0.0266(10) -0.0025(8) -0.0001(8) 0.0029(8)
C19 0.0233(10) 0.0203(10) 0.0161(9) -0.0005(7) 0.0042(7) 0.0016(8)
C20 0.0216(10) 0.0262(10) 0.0233(10) 0.0013(8) -0.0024(8) 0.0030(8)
C21 0.0285(11) 0.0264(11) 0.0352(12) 0.0063(9) -0.0033(9) -0.0005(9)
C22 0.0412(13) 0.0174(10) 0.0393(13) -0.0009(9) -0.0095(10) 0.0024(9)
C23 0.0405(13) 0.0252(11) 0.0284(11) -0.0082(9) -0.0064(9) 0.0108(10)
C24 0.0310(11) 0.0247(11) 0.0222(10) -0.0002(8) -0.0038(8) 0.0089(9)
C25 0.0206(10) 0.0191(10) 0.0241(10) 0.0004(8) -0.0039(8) 0.0058(8)
C26 0.0323(12) 0.0316(12) 0.0235(10) 0.0038(9) 0.0039(9) 0.0072(9)
C27 0.0404(13) 0.0439(14) 0.0253(11) -0.0066(10) 0.0016(10) 0.0044(11)
C28 0.0418(15) 0.0696(19) 0.0381(14) 0.0000(13) 0.0136(11) -0.0034(13)
C29 0.0468(14) 0.0291(12) 0.0238(11) 0.0018(9) 0.0083(10) 0.0168(10)
C30 0.0478(15) 0.0494(16) 0.0464(15) 0.0153(12) 0.0236(12) 0.0174(12)
C31 0.087(2) 0.0441(15) 0.0241(12) 0.0003(11) 0.0096(13) 0.0281(15)
C32 0.0312(12) 0.0254(11) 0.0250(11) 0.0007(9) 0.0050(9) -0.0018(9)
C33 0.0299(12) 0.0250(12) 0.0295(12) 0.0020(9) -0.0003(9) -0.0048(9)
C34 0.0239(10) 0.0265(11) 0.0291(11) -0.0019(9) 0.0030(8) -0.0032(8)
C35 0.0291(12) 0.0449(13) 0.0279(11) 0.0051(10) 0.0060(9) 0.0036(10)
C36 0.0268(13) 0.0374(14) 0.108(3) 0.0199(16) 0.0116(15) 0.0018(11)
C37 0.0464(16) 0.0429(16) 0.075(2) 0.0040(14) -0.0084(14) 0.0036(13)
C38 0.088(3) 0.069(2) 0.089(3) 0.033(2) 0.062(2) 0.036(2)
C39 0.163(4) 0.0497(19) 0.077(3) -0.0115(18) 0.079(3) -0.025(2)
O 0.0407(10) 0.0384(10) 0.0739(13) -0.0029(9) 0.0319(9) -0.0046(8)

loop_
_atom_type_symbol
_atom_type_description
_atom_type_scat_dispersion_real
_atom_type_scat_dispersion_imag
_atom_type_scat_source
C C 0.0033 0.0016 'International Tables Vol C Tables 4.2.6.8 and 6.1.1.4'
H H 0.0000 0.0000 'International Tables Vol C Tables 4.2.6.8 and 6.1.1.4'
N N 0.0061 0.0033 'International Tables Vol C Tables 4.2.6.8 and 6.1.1.4'
Cr Cr 0.3209 0.6236 'International Tables Vol C Tables 4.2.6.8 and 6.1.1.4'
O O 0.0106 0.0060 'International Tables Vol C Tables 4.2.6.8 and 6.1.1.4'

loop_
_geom_angle_atom_site_label_1
_geom_angle_atom_site_label_2
_geom_angle_atom_site_label_3
_geom_angle
Cr2 Cr1 C34 117.54(6)
Cr2 Cr1 C13 111.57(5)
C34 Cr1 C13 90.75(8)
Cr2 Cr1 C32 64.06(6)
C34 Cr1 C32 169.15(9)
C13 Cr1 C32 98.57(8)
Cr2 Cr1 C33 62.07(6)
C34 Cr1 C33 89.69(9)
C13 Cr1 C33 172.83(8)
C32 Cr1 C33 81.76(9)
Cr1 Cr2 C35 116.92(7)
Cr1 Cr2 C19 111.17(5)
C35 Cr2 C19 92.51(8)
Cr1 Cr2 C33 64.17(6)
C35 Cr2 C33 92.67(9)
C19 Cr2 C33 174.28(8)
Cr1 Cr2 C32 62.61(6)
C35 Cr2 C32 174.31(9)
C19 Cr2 C32 92.86(8)
C33 Cr2 C32 82.04(9)
C13 N1 C14 111.75(16)
C13 N1 C6 126.28(16)
C14 N1 C6 121.71(16)
C13 N2 C15 112.45(16)
C13 N2 C16 123.73(16)
C15 N2 C16 123.82(16)
C19 N3 C17 112.37(16)
C19 N3 C16 122.68(16)
C17 N3 C16 124.82(16)
C19 N4 C18 111.60(16)
C19 N4 C25 124.43(16)
C18 N4 C25 123.92(16)
C2 C1 C6 117.00(19)
C2 C1 C7 120.93(18)
C6 C1 C7 122.03(18)
C3 C2 C1 121.11(19)
C3 C2 H2A 119.4
C1 C2 H2A 119.4
C2 C3 C4 120.55(19)
C2 C3 H3A 119.7
C4 C3 H3A 119.7
C3 C4 C5 120.82(19)
C3 C4 H4A 119.6
C5 C4 H4A 119.6
C6 C5 C4 117.48(18)
C6 C5 C10 123.06(18)
C4 C5 C10 119.43(18)
C5 C6 C1 123.02(18)
C5 C6 N1 118.00(17)
C1 C6 N1 118.85(17)
C1 C7 C9 112.40(19)
C1 C7 C8 111.20(18)
C9 C7 C8 110.0(2)
C1 C7 H7A 107.7
C9 C7 H7A 107.7
C8 C7 H7A 107.7
C7 C8 H8A 109.5
C7 C8 H8B 109.5
H8A C8 H8B 109.5
C7 C8 H8C 109.5
H8A C8 H8C 109.5
H8B C8 H8C 109.5
C7 C9 H9A 109.5
C7 C9 H9B 109.5
H9A C9 H9B 109.5
C7 C9 H9C 109.5
H9A C9 H9C 109.5
H9B C9 H9C 109.5
C5 C10 C12 111.86(18)
C5 C10 C11 110.31(17)
C12 C10 C11 110.49(18)
C5 C10 H10A 108.0
C12 C10 H10A 108.0
C11 C10 H10A 108.0
C10 C11 H11A 109.5
C10 C11 H11B 109.5
H11A C11 H11B 109.5
C10 C11 H11C 109.5
H11A C11 H11C 109.5
H11B C11 H11C 109.5
C10 C12 H12A 109.5
C10 C12 H12B 109.5
H12A C12 H12B 109.5
C10 C12 H12C 109.5
H12A C12 H12C 109.5
H12B C12 H12C 109.5
N1 C13 N2 102.76(16)
N1 C13 Cr1 134.42(14)
N2 C13 Cr1 122.77(13)
C15 C14 N1 106.88(17)
C15 C14 H14A 126.6
N1 C14 H14A 126.6
C14 C15 N2 106.16(17)
C14 C15 H15A 126.9
N2 C15 H15A 126.9
N3 C16 N2 111.89(15)
N3 C16 H16A 109.2
N2 C16 H16A 109.2
N3 C16 H16B 109.2
N2 C16 H16B 109.2
H16A C16 H16B 107.9
C18 C17 N3 105.91(18)
C18 C17 H17A 127.0
N3 C17 H17A 127.0
C17 C18 N4 107.12(18)
C17 C18 H18A 126.4
N4 C18 H18A 126.4
N4 C19 N3 103.00(16)
N4 C19 Cr2 135.37(14)
N3 C19 Cr2 121.53(13)
C21 C20 C25 117.08(19)
C21 C20 C26 121.52(19)
C25 C20 C26 121.29(18)
C22 C21 C20 121.0(2)
C22 C21 H21A 119.5
C20 C21 H21A 119.5
C21 C22 C23 120.6(2)
C21 C22 H22A 119.7
C23 C22 H22A 119.7
C22 C23 C24 121.2(2)
C22 C23 H23A 119.4
C24 C23 H23A 119.4
C23 C24 C25 116.9(2)
C23 C24 C29 120.46(19)
C25 C24 C29 122.56(19)
C20 C25 C24 123.21(19)
C20 C25 N4 118.21(17)
C24 C25 N4 118.55(18)
C28 C26 C20 113.4(2)
C28 C26 C27 109.79(19)
C20 C26 C27 110.21(17)
C28 C26 H26A 107.7
C20 C26 H26A 107.7
C27 C26 H26A 107.7
C26 C27 H27A 109.5
C26 C27 H27B 109.5
H27A C27 H27B 109.5
C26 C27 H27C 109.5
H27A C27 H27C 109.5
H27B C27 H27C 109.5
C26 C28 H28A 109.5
C26 C28 H28B 109.5
H28A C28 H28B 109.5
C26 C28 H28C 109.5
H28A C28 H28C 109.5
H28B C28 H28C 109.5
C24 C29 C30 109.97(18)
C24 C29 C31 113.0(2)
C30 C29 C31 109.5(2)
C24 C29 H29A 108.1
C30 C29 H29A 108.1
C31 C29 H29A 108.1
C29 C30 H30A 109.5
C29 C30 H30B 109.5
H30A C30 H30B 109.5
C29 C30 H30C 109.5
H30A C30 H30C 109.5
H30B C30 H30C 109.5
C29 C31 H31A 109.5
C29 C31 H31B 109.5
H31A C31 H31B 109.5
C29 C31 H31C 109.5
H31A C31 H31C 109.5
H31B C31 H31C 109.5
Cr1 C32 Cr2 53.32(5)
Cr1 C32 H1 94.2(15)
Cr2 C32 H1 130.1(14)
Cr1 C32 H2 117.9(16)
Cr2 C32 H2 118.5(15)
H1 C32 H2 110(2)
Cr1 C32 H3 123.5(14)
Cr2 C32 H3 74.9(14)
H1 C32 H3 105(2)
H2 C32 H3 105(2)
Cr2 C33 Cr1 53.76(5)
Cr2 C33 H4 111.0(15)
Cr1 C33 H4 116.2(15)
Cr2 C33 H5 130.2(16)
Cr1 C33 H5 82.3(15)
H4 C33 H5 109(2)
Cr2 C33 H6 89.1(15)
Cr1 C33 H6 130.4(15)
H4 C33 H6 107(2)
H5 C33 H6 107(2)
Cr1 C34 H34A 109.5
Cr1 C34 H34B 109.5
H34A C34 H34B 109.5
Cr1 C34 H34C 109.5
H34A C34 H34C 109.5
H34B C34 H34C 109.5
Cr2 C35 H35A 109.5
Cr2 C35 H35B 109.5
H35A C35 H35B 109.5
Cr2 C35 H35C 109.5
H35A C35 H35C 109.5
H35B C35 H35C 109.5
O C36 C37 109.4(2)
O C36 H36A 109.8
C37 C36 H36A 109.8
O C36 H36B 109.8
C37 C36 H36B 109.8
H36A C36 H36B 108.2
C36 C37 H37A 109.5
C36 C37 H37B 109.5
H37A C37 H37B 109.5
C36 C37 H37C 109.5
H37A C37 H37C 109.5
H37B C37 H37C 109.5
O C38 C39 110.6(3)
O C38 H38A 109.5
C39 C38 H38A 109.5
O C38 H38B 109.5
C39 C38 H38B 109.5
H38A C38 H38B 108.1
C38 C39 H39A 109.5
C38 C39 H39B 109.5
H39A C39 H39B 109.5
C38 C39 H39C 109.5
H39A C39 H39C 109.5
H39B C39 H39C 109.5
C36 O C38 112.1(3)

loop_
_geom_bond_atom_site_label_1
_geom_bond_atom_site_label_2
_geom_bond_distance
Cr1 Cr2 2.0100(5)
Cr1 C34 2.115(2)
Cr1 C13 2.1271(19)
Cr1 C32 2.225(2)
Cr1 C33 2.243(2)
Cr2 C35 2.106(2)
Cr2 C19 2.123(2)
Cr2 C33 2.202(2)
Cr2 C32 2.254(2)
N1 C13 1.362(2)
N1 C14 1.392(3)
N1 C6 1.450(2)
N2 C13 1.365(2)
N2 C15 1.385(3)
N2 C16 1.455(2)
N3 C19 1.361(3)
N3 C17 1.387(3)
N3 C16 1.451(2)
N4 C19 1.359(3)
N4 C18 1.388(3)
N4 C25 1.449(3)
C1 C2 1.397(3)
C1 C6 1.402(3)
C1 C7 1.520(3)
C2 C3 1.381(3)
C2 H2A 0.9500
C3 C4 1.381(3)
C3 H3A 0.9500
C4 C5 1.396(3)
C4 H4A 0.9500
C5 C6 1.396(3)
C5 C10 1.520(3)
C7 C9 1.527(3)
C7 C8 1.528(3)
C7 H7A 1.0000
C8 H8A 0.9800
C8 H8B 0.9800
C8 H8C 0.9800
C9 H9A 0.9800
C9 H9B 0.9800
C9 H9C 0.9800
C10 C12 1.532(3)
C10 C11 1.537(3)
C10 H10A 1.0000
C11 H11A 0.9800
C11 H11B 0.9800
C11 H11C 0.9800
C12 H12A 0.9800
C12 H12B 0.9800
C12 H12C 0.9800
C14 C15 1.341(3)
C14 H14A 0.9500
C15 H15A 0.9500
C16 H16A 0.9900
C16 H16B 0.9900
C17 C18 1.340(3)
C17 H17A 0.9500
C18 H18A 0.9500
C20 C21 1.395(3)
C20 C25 1.400(3)
C20 C26 1.524(3)
C21 C22 1.377(3)
C21 H21A 0.9500
C22 C23 1.381(3)
C22 H22A 0.9500
C23 C24 1.394(3)
C23 H23A 0.9500
C24 C25 1.401(3)
C24 C29 1.519(3)
C26 C28 1.521(3)
C26 C27 1.537(3)
C26 H26A 1.0000
C27 H27A 0.9800
C27 H27B 0.9800
C27 H27C 0.9800
C28 H28A 0.9800
C28 H28B 0.9800
C28 H28C 0.9800
C29 C30 1.531(4)
C29 C31 1.533(3)
C29 H29A 1.0000
C30 H30A 0.9800
C30 H30B 0.9800
C30 H30C 0.9800
C31 H31A 0.9800
C31 H31B 0.9800
C31 H31C 0.9800
C32 H1 0.96(3)
C32 H2 0.93(3)
C32 H3 0.97(3)
C33 H4 0.95(3)
C33 H5 0.93(3)
C33 H6 0.98(3)
C34 H34A 0.9800
C34 H34B 0.9800
C34 H34C 0.9800
C35 H35A 0.9800
C35 H35B 0.9800
C35 H35C 0.9800
C36 O 1.416(4)
C36 C37 1.496(4)
C36 H36A 0.9900
C36 H36B 0.9900
C37 H37A 0.9800
C37 H37B 0.9800
C37 H37C 0.9800
C38 O 1.419(4)
C38 C39 1.495(6)
C38 H38A 0.9900
C38 H38B 0.9900
C39 H39A 0.9800
C39 H39B 0.9800
C39 H39C 0.9800

loop_
_geom_torsion_atom_site_label_1
_geom_torsion_atom_site_label_2
_geom_torsion_atom_site_label_3
_geom_torsion_atom_site_label_4
_geom_torsion
C34 Cr1 Cr2 C35 5.65(10)
C13 Cr1 Cr2 C35 -97.18(9)
C32 Cr1 Cr2 C35 173.62(10)
C33 Cr1 Cr2 C35 79.18(11)
C34 Cr1 Cr2 C19 110.09(8)
C13 Cr1 Cr2 C19 7.27(8)
C32 Cr1 Cr2 C19 -81.93(9)
C33 Cr1 Cr2 C19 -176.37(9)
C34 Cr1 Cr2 C33 -73.53(10)
C13 Cr1 Cr2 C33 -176.36(9)
C32 Cr1 Cr2 C33 94.44(10)
C34 Cr1 Cr2 C32 -167.98(10)
C13 Cr1 Cr2 C32 89.19(9)
C33 Cr1 Cr2 C32 -94.44(10)
C6 C1 C2 C3 0.0(3)
C7 C1 C2 C3 177.93(19)
C1 C2 C3 C4 0.0(3)
C2 C3 C4 C5 -0.1(3)
C3 C4 C5 C6 0.1(3)
C3 C4 C5 C10 -178.18(19)
C4 C5 C6 C1 -0.1(3)
C10 C5 C6 C1 178.12(18)
C4 C5 C6 N1 -176.00(17)
C10 C5 C6 N1 2.2(3)
C2 C1 C6 C5 0.0(3)
C7 C1 C6 C5 -177.83(18)
C2 C1 C6 N1 175.89(17)
C7 C1 C6 N1 -2.0(3)
C13 N1 C6 C5 -96.7(2)
C14 N1 C6 C5 77.0(2)
C13 N1 C6 C1 87.2(2)
C14 N1 C6 C1 -99.1(2)
C2 C1 C7 C9 35.6(3)
C6 C1 C7 C9 -146.6(2)
C2 C1 C7 C8 -88.3(2)
C6 C1 C7 C8 89.5(2)
C6 C5 C10 C12 130.5(2)
C4 C5 C10 C12 -51.2(3)
C6 C5 C10 C11 -106.1(2)
C4 C5 C10 C11 72.2(2)
C14 N1 C13 N2 -0.4(2)
C6 N1 C13 N2 173.79(17)
C14 N1 C13 Cr1 -177.76(15)
C6 N1 C13 Cr1 -3.5(3)
C15 N2 C13 N1 0.6(2)
C16 N2 C13 N1 -179.77(16)
C15 N2 C13 Cr1 178.28(13)
C16 N2 C13 Cr1 -2.0(2)
Cr2 Cr1 C13 N1 -150.06(17)
C34 Cr1 C13 N1 89.78(19)
C32 Cr1 C13 N1 -84.65(19)
Cr2 Cr1 C13 N2 33.05(16)
C34 Cr1 C13 N2 -87.11(16)
C32 Cr1 C13 N2 98.46(15)
C13 N1 C14 C15 0.2(2)
C6 N1 C14 C15 -174.36(17)
N1 C14 C15 N2 0.2(2)
C13 N2 C15 C14 -0.5(2)
C16 N2 C15 C14 179.86(17)
C19 N3 C16 N2 88.5(2)
C17 N3 C16 N2 -87.0(2)
C13 N2 C16 N3 -84.5(2)
C15 N2 C16 N3 95.1(2)
C19 N3 C17 C18 1.0(2)
C16 N3 C17 C18 176.94(17)
N3 C17 C18 N4 -0.7(2)
C19 N4 C18 C17 0.2(2)
C25 N4 C18 C17 177.67(18)
C18 N4 C19 N3 0.4(2)
C25 N4 C19 N3 -177.05(16)
C18 N4 C19 Cr2 -175.74(15)
C25 N4 C19 Cr2 6.8(3)
C17 N3 C19 N4 -0.9(2)
C16 N3 C19 N4 -176.88(16)
C17 N3 C19 Cr2 175.96(13)
C16 N3 C19 Cr2 -0.1(2)
Cr1 Cr2 C19 N4 132.91(17)
C35 Cr2 C19 N4 -106.89(19)
C32 Cr2 C19 N4 71.24(19)
Cr1 Cr2 C19 N3 -42.67(16)
C35 Cr2 C19 N3 77.53(16)
C32 Cr2 C19 N3 -104.34(15)
C25 C20 C21 C22 -1.3(3)
C26 C20 C21 C22 175.0(2)
C20 C21 C22 C23 -0.6(3)
C21 C22 C23 C24 1.3(3)
C22 C23 C24 C25 -0.1(3)
C22 C23 C24 C29 -176.3(2)
C21 C20 C25 C24 2.6(3)
C26 C20 C25 C24 -173.71(19)
C21 C20 C25 N4 -179.22(17)
C26 C20 C25 N4 4.5(3)
C23 C24 C25 C20 -1.9(3)
C29 C24 C25 C20 174.15(19)
C23 C24 C25 N4 179.94(18)
C29 C24 C25 N4 -4.0(3)
C19 N4 C25 C20 82.4(2)
C18 N4 C25 C20 -94.7(2)
C19 N4 C25 C24 -99.4(2)
C18 N4 C25 C24 83.5(2)
C21 C20 C26 C28 30.9(3)
C25 C20 C26 C28 -152.9(2)
C21 C20 C26 C27 -92.6(2)
C25 C20 C26 C27 83.6(2)
C23 C24 C29 C30 81.1(3)
C25 C24 C29 C30 -94.8(2)
C23 C24 C29 C31 -41.6(3)
C25 C24 C29 C31 142.5(2)
C34 Cr1 C32 Cr2 101.2(4)
C13 Cr1 C32 Cr2 -109.88(6)
C33 Cr1 C32 Cr2 62.87(7)
C19 Cr2 C32 Cr1 112.42(6)
C33 Cr2 C32 Cr1 -64.97(7)
C35 Cr2 C33 Cr1 -118.75(8)
C32 Cr2 C33 Cr1 63.36(7)
C34 Cr1 C33 Cr2 121.75(7)
C32 Cr1 C33 Cr2 -64.95(7)
C37 C36 O C38 -178.6(2)
C39 C38 O C36 -172.1(3)
